data_7135475
loop_
_publ_author_name
'Jiang, Jingjing'
'Zhang, Jinghan'
'Huang, Nan'
'Xu, Haocheng'
'Liu, Xintao'
'Li, Jiayin'
'Zhou, Xinlong'
'Zhao, Jingjing'
'Li, Pan'

_publ_section_title
;
 Lewis acid-switched regiodivergent
 <i>N</i><sup>1</sup>/<i>N</i><sup>2</sup>-alkylation of ben-zotriazoles
 with &#x3b1;-hydroxyl diazo compounds.
;
_journal_issue 10
_journal_name_full 'Chemical communications (Cambridge, England)'
_journal_page_first 3279
_journal_page_last 3282
_journal_paper_doi 10.1039/d5cc07167d
_journal_volume 62
_journal_year 2026
_chemical_formula_moiety 'C17 H21 N5 O2'
_chemical_formula_sum 'C17 H21 N5 O2'
_chemical_formula_weight 327.39
_space_group_crystal_system monoclinic
_space_group_IT_number 15
_space_group_name_Hall '-I 2ya'
_space_group_name_H-M_alt 'I 1 2/a 1'
_atom_sites_solution_hydrogens geom
_atom_sites_solution_primary dual
_audit_creation_date 2024-06-20
_audit_creation_method
;
Olex2 1.5
(compiled 2024.02.16 svn.r378c4104 for OlexSys, GUI svn.r6928)
;
_audit_update_record
;
2024-11-08 deposited with the CCDC.	2026-01-06 downloaded from the CCDC.
;
_cell_angle_alpha 90
_cell_angle_beta 112.070(7)
_cell_angle_gamma 90
_cell_formula_units_Z 8
_cell_length_a 19.850(2)
_cell_length_b 9.741(2)
_cell_length_c 19.851(3)
_cell_measurement_reflns_used 2203
_cell_measurement_temperature 296.30
_cell_measurement_theta_max 21.375
_cell_measurement_theta_min 2.474
_cell_volume 3557.1(10)
_computing_cell_refinement 'SAINT V8.38A (Bruker, 2018)'
_computing_data_reduction 'SAINT V8.38A (Bruker, 2018)'
_computing_molecular_graphics 'Olex2 1.5 (Dolomanov et al., 2009)'
_computing_publication_material 'Olex2 1.5 (Dolomanov et al., 2009)'
_computing_structure_refinement 'SHELXL 2018/3 (Sheldrick, 2015)'
_computing_structure_solution 'SHELXT 2014/5 (Sheldrick, 2014)'
_diffrn_ambient_temperature 296.30
_diffrn_measured_fraction_theta_full 0.995
_diffrn_measured_fraction_theta_max 0.995
_diffrn_measurement_device_type 'Bruker D8 VENTURE PHOTON II'
_diffrn_radiation_monochromator 'Helios multilayer optic'
_diffrn_radiation_type 'Mo K\a'
_diffrn_radiation_wavelength 0.71073
_diffrn_reflns_av_R_equivalents 0.1251
_diffrn_reflns_av_unetI/netI 0.0889
_diffrn_reflns_Laue_measured_fraction_full 0.995
_diffrn_reflns_Laue_measured_fraction_max 0.995
_diffrn_reflns_limit_h_max 22
_diffrn_reflns_limit_h_min -23
_diffrn_reflns_limit_k_max 11
_diffrn_reflns_limit_k_min -10
_diffrn_reflns_limit_l_max 23
_diffrn_reflns_limit_l_min -23
_diffrn_reflns_number 15296
_diffrn_reflns_point_group_measured_fraction_full 0.995
_diffrn_reflns_point_group_measured_fraction_max 0.995
_diffrn_reflns_theta_full 25.053
_diffrn_reflns_theta_max 25.053
_diffrn_reflns_theta_min 2.214
_diffrn_source_current 1.4
_diffrn_source_power 0.07
_diffrn_source_type Microfocus
_diffrn_source_voltage 50.0
_exptl_absorpt_coefficient_mu 0.084
_exptl_absorpt_correction_T_max 0.2586
_exptl_absorpt_correction_T_min 0.1913
_exptl_absorpt_correction_type multi-scan
_exptl_absorpt_process_details
;
SADABS-2016/2 (Bruker,2016/2) was used for absorption correction.
wR2(int) was 0.1037 before and 0.0640 after correction.
The Ratio of minimum to maximum transmission is 0.7398.
The \l/2 correction factor is Not present.
;
_exptl_crystal_colour yellow
_exptl_crystal_colour_primary yellow
_exptl_crystal_density_diffrn 1.223
_exptl_crystal_description block
_exptl_crystal_F_000 1392
_exptl_crystal_size_max 0.24
_exptl_crystal_size_mid 0.18
_exptl_crystal_size_min 0.15
_refine_diff_density_max 0.256
_refine_diff_density_min -0.177
_refine_diff_density_rms 0.047
_refine_ls_extinction_coef 0.0050(10)
_refine_ls_extinction_expression Fc^*^=kFc[1+0.001xFc^2^\l^3^/sin(2\q)]^-1/4^
_refine_ls_extinction_method 'SHELXL-2018/3 (Sheldrick 2018)'
_refine_ls_goodness_of_fit_ref 1.012
_refine_ls_hydrogen_treatment constr
_refine_ls_matrix_type full
_refine_ls_number_parameters 219
_refine_ls_number_reflns 3136
_refine_ls_number_restraints 9
_refine_ls_restrained_S_all 1.030
_refine_ls_R_factor_all 0.1531
_refine_ls_R_factor_gt 0.0675
_refine_ls_shift/su_max 0.000
_refine_ls_shift/su_mean 0.000
_refine_ls_structure_factor_coef Fsqd
_refine_ls_weighting_details 'w=1/[\s^2^(Fo^2^)+(0.0960P)^2^+0.4586P] where P=(Fo^2^+2Fc^2^)/3'
_refine_ls_weighting_scheme calc
_refine_ls_wR_factor_gt 0.1678
_refine_ls_wR_factor_ref 0.2181
_reflns_Friedel_coverage 0.000
_reflns_number_gt 1495
_reflns_number_total 3136
_reflns_threshold_expression 'I > 2\s(I)'
_cod_data_source_file d5cc07167d2.cif
_cod_data_source_block m14231_0m_a
_cod_original_cell_volume 3557.1(11)
_cod_database_code 7135475
_shelx_shelxl_version_number 2018/3
_shelx_space_group_comment
;
The symmetry employed for this shelxl refinement is uniquely defined
by the following loop, which should always be used as a source of
symmetry information in preference to the above space-group names.
They are only intended as comments.
;
_diffrn_source_source 'Incoatc Ius 3.0 '
_olex2_refinement_description
;
1. Fixed Uiso
 At 1.2 times of:
  All C(H) groups, All C(H,H) groups
 At 1.5 times of:
  All C(H,H,H) groups
2. Restrained distances
 C16-C17
 1.53 with sigma of 0.01
3. Rigid bond restraints
 N1, C1
 with sigma for 1-2 distances of 0.01 and sigma for 1-3 distances of 0.01
 N4, C14
 with sigma for 1-2 distances of 0.01 and sigma for 1-3 distances of 0.01
4. Uiso/Uaniso restraints and constraints
Uanis(C2) \\sim Ueq: with sigma of 0.01 and sigma for terminal atoms of 0.02
5.a Ternary CH refined with riding coordinates:
 C7(H7), C8(H8)
5.b Secondary CH2 refined with riding coordinates:
 C9(H9A,H9B), C10(H10A,H10B), C11(H11A,H11B), C12(H12A,H12B), C13(H13A,H13B),
 C16(H16A,H16B)
5.c Aromatic/amide H refined with riding coordinates:
 C2(H2), C3(H3), C4(H4), C5(H5)
5.d Idealised Me refined as rotating group:
 C17(H17A,H17B,H17C)
;
_olex2_submission_special_instructions 'No special instructions were received'

loop_
_space_group_symop_operation_xyz
'x, y, z'
'-x+1/2, y, -z'
'x+1/2, y+1/2, z+1/2'
'-x+1, y+1/2, -z+1/2'
'-x, -y, -z'
'x-1/2, -y, z'
'-x+1/2, -y+1/2, -z+1/2'
'x, -y+1/2, z+1/2'

loop_
_atom_site_label
_atom_site_type_symbol
_atom_site_fract_x
_atom_site_fract_y
_atom_site_fract_z
_atom_site_U_iso_or_equiv
_atom_site_adp_type
_atom_site_occupancy
_atom_site_site_symmetry_order
_atom_site_calc_flag
_atom_site_refinement_flags_posn
_atom_site_refinement_flags_adp
_atom_site_refinement_flags_occupancy
_atom_site_disorder_assembly
_atom_site_disorder_group
O1 O 0.34956(14) 0.7026(3) -0.15635(13) 0.0831(9) Uani 1 1 d . . . . .
O2 O 0.42264(15) 0.5331(3) -0.08850(14) 0.0923(10) Uani 1 1 d . . . . .
N1 N 0.28079(17) 0.5478(5) 0.10245(18) 0.0953(12) Uani 1 1 d . U . . .
N2 N 0.31976(18) 0.6446(4) 0.08762(17) 0.0851(10) Uani 1 1 d . . . . .
N3 N 0.37140(14) 0.5801(3) 0.06912(15) 0.0627(8) Uani 1 1 d . . . . .
N4 N 0.33896(17) 0.8132(3) -0.04390(15) 0.0690(9) Uani 1 1 d . U . . .
N5 N 0.3016(2) 0.9050(4) -0.05318(19) 0.0978(12) Uani 1 1 d . . . . .
C1 C 0.3061(2) 0.4212(5) 0.0924(2) 0.0799(12) Uani 1 1 d . U . . .
C2 C 0.2833(3) 0.2867(7) 0.1009(2) 0.1054(17) Uani 1 1 d . U . . .
H2 H 0.245035 0.271373 0.116238 0.126 Uiso 1 1 calc R U . . .
C3 C 0.3202(3) 0.1804(7) 0.0854(3) 0.118(2) Uani 1 1 d . . . . .
H3 H 0.306139 0.090927 0.090005 0.142 Uiso 1 1 calc R U . . .
C4 C 0.3777(3) 0.2013(4) 0.0632(2) 0.1004(15) Uani 1 1 d . . . . .
H4 H 0.401177 0.125702 0.053399 0.120 Uiso 1 1 calc R U . . .
C5 C 0.4007(2) 0.3299(4) 0.0554(2) 0.0763(11) Uani 1 1 d . . . . .
H5 H 0.439257 0.343534 0.040366 0.092 Uiso 1 1 calc R U . . .
C6 C 0.36430(18) 0.4403(4) 0.07091(18) 0.0616(9) Uani 1 1 d . . . . .
C7 C 0.42149(18) 0.6611(3) 0.04533(18) 0.0580(9) Uani 1 1 d . . . . .
H7 H 0.459750 0.597666 0.045180 0.070 Uiso 1 1 calc R U . . .
C8 C 0.45976(18) 0.7750(3) 0.10034(17) 0.0628(10) Uani 1 1 d . . . . .
H8 H 0.423378 0.843717 0.099390 0.075 Uiso 1 1 calc R U . . .
C9 C 0.4949(2) 0.7205(4) 0.17728(18) 0.0764(11) Uani 1 1 d . . . . .
H9A H 0.528368 0.647381 0.178220 0.092 Uiso 1 1 calc R U . . .
H9B H 0.457585 0.682103 0.192232 0.092 Uiso 1 1 calc R U . . .
C10 C 0.5357(2) 0.8316(5) 0.2308(2) 0.0983(14) Uani 1 1 d . . . . .
H10A H 0.501331 0.899868 0.233847 0.118 Uiso 1 1 calc R U . . .
H10B H 0.559168 0.791246 0.278621 0.118 Uiso 1 1 calc R U . . .
C11 C 0.5921(2) 0.9006(5) 0.2087(2) 0.1030(15) Uani 1 1 d . . . . .
H11A H 0.629733 0.834919 0.211337 0.124 Uiso 1 1 calc R U . . .
H11B H 0.614462 0.974860 0.242153 0.124 Uiso 1 1 calc R U . . .
C12 C 0.5588(3) 0.9568(5) 0.1324(2) 0.1060(16) Uani 1 1 d . . . . .
H12A H 0.596855 0.993599 0.118130 0.127 Uiso 1 1 calc R U . . .
H12B H 0.525820 1.031024 0.131227 0.127 Uiso 1 1 calc R U . . .
C13 C 0.5174(2) 0.8449(4) 0.0787(2) 0.0836(12) Uani 1 1 d . . . . .
H13A H 0.494147 0.885306 0.030822 0.100 Uiso 1 1 calc R U . . .
H13B H 0.551617 0.776361 0.075714 0.100 Uiso 1 1 calc R U . . .
C14 C 0.38402(18) 0.7082(3) -0.03149(18) 0.0586(9) Uani 1 1 d . U . . .
C15 C 0.3874(2) 0.6376(4) -0.0932(2) 0.0685(10) Uani 1 1 d . . . . .
C16 C 0.3511(3) 0.6421(6) -0.2230(3) 0.1220(18) Uani 1 1 d D . . . .
H16A H 0.341131 0.712406 -0.260093 0.146 Uiso 1 1 calc R U . . .
H16B H 0.399099 0.605022 -0.213880 0.146 Uiso 1 1 calc R U . . .
C17 C 0.2973(4) 0.5332(7) -0.2487(3) 0.166(3) Uani 1 1 d D . . . .
H17A H 0.293957 0.503600 -0.296010 0.250 Uiso 1 1 calc R U . . .
H17B H 0.250818 0.566982 -0.251629 0.250 Uiso 1 1 calc R U . . .
H17C H 0.311469 0.457209 -0.215573 0.250 Uiso 1 1 calc R U . . .

loop_
_atom_site_aniso_label
_atom_site_aniso_U_11
_atom_site_aniso_U_22
_atom_site_aniso_U_33
_atom_site_aniso_U_23
_atom_site_aniso_U_13
_atom_site_aniso_U_12
O1 0.0873(19) 0.101(2) 0.0597(16) -0.0028(15) 0.0262(14) 0.0080(15)
O2 0.0809(19) 0.109(2) 0.0834(19) -0.0149(16) 0.0267(15) 0.0302(17)
N1 0.056(2) 0.149(4) 0.085(2) 0.016(2) 0.0306(18) -0.005(2)
N2 0.066(2) 0.107(3) 0.089(2) 0.0093(19) 0.0369(18) 0.0207(19)
N3 0.0478(16) 0.072(2) 0.0702(18) 0.0035(16) 0.0239(14) 0.0031(14)
N4 0.075(2) 0.067(2) 0.0625(18) -0.0014(16) 0.0232(16) 0.0013(17)
N5 0.106(3) 0.086(3) 0.094(3) 0.001(2) 0.029(2) 0.028(2)
C1 0.059(2) 0.111(4) 0.061(2) 0.011(2) 0.0130(19) -0.012(2)
C2 0.090(3) 0.138(4) 0.079(3) 0.016(3) 0.022(2) -0.054(3)
C3 0.134(5) 0.109(4) 0.093(3) 0.007(3) 0.022(3) -0.058(4)
C4 0.118(4) 0.072(3) 0.098(3) 0.005(2) 0.025(3) -0.024(3)
C5 0.080(3) 0.066(3) 0.076(2) -0.001(2) 0.022(2) -0.012(2)
C6 0.052(2) 0.071(3) 0.057(2) 0.0049(18) 0.0151(17) -0.0086(18)
C7 0.0541(19) 0.056(2) 0.068(2) 0.0033(17) 0.0276(16) 0.0009(16)
C8 0.065(2) 0.061(2) 0.059(2) 0.0014(17) 0.0194(18) 0.0042(17)
C9 0.070(2) 0.090(3) 0.066(2) 0.005(2) 0.0222(19) -0.002(2)
C10 0.095(3) 0.126(4) 0.063(2) -0.015(3) 0.016(2) -0.017(3)
C11 0.087(3) 0.123(4) 0.083(3) -0.019(3) 0.013(3) -0.027(3)
C12 0.108(3) 0.100(3) 0.092(3) -0.009(3) 0.017(3) -0.037(3)
C13 0.085(3) 0.089(3) 0.070(2) 0.000(2) 0.022(2) -0.026(2)
C14 0.059(2) 0.052(2) 0.064(2) 0.0017(17) 0.0216(17) 0.0057(16)
C15 0.060(2) 0.079(3) 0.067(3) -0.004(2) 0.0252(19) -0.001(2)
C16 0.121(4) 0.161(5) 0.084(3) -0.014(3) 0.040(3) 0.025(4)
C17 0.150(6) 0.204(7) 0.126(5) -0.061(5) 0.029(4) 0.024(5)

loop_
_atom_type_symbol
_atom_type_description
_atom_type_scat_dispersion_real
_atom_type_scat_dispersion_imag
_atom_type_scat_source
C C 0.0033 0.0016 'International Tables Vol C Tables 4.2.6.8 and 6.1.1.4'
H H 0.0000 0.0000 'International Tables Vol C Tables 4.2.6.8 and 6.1.1.4'
N N 0.0061 0.0033 'International Tables Vol C Tables 4.2.6.8 and 6.1.1.4'
O O 0.0106 0.0060 'International Tables Vol C Tables 4.2.6.8 and 6.1.1.4'

loop_
_geom_angle_atom_site_label_1
_geom_angle_atom_site_label_2
_geom_angle_atom_site_label_3
_geom_angle
_geom_angle_site_symmetry_1
_geom_angle_site_symmetry_3
_geom_angle_publ_flag
C15 O1 C16 117.2(3) . . ?
N2 N1 C1 109.4(3) . . ?
N1 N2 N3 107.1(3) . . ?
N2 N3 C6 110.8(3) . . ?
N2 N3 C7 120.2(3) . . ?
C6 N3 C7 128.8(3) . . ?
N5 N4 C14 178.2(4) . . ?
N1 C1 C2 131.5(5) . . ?
N1 C1 C6 108.4(4) . . ?
C6 C1 C2 120.1(5) . . ?
C1 C2 H2 121.6 . . ?
C3 C2 C1 116.8(5) . . ?
C3 C2 H2 121.6 . . ?
C2 C3 H3 118.8 . . ?
C2 C3 C4 122.4(5) . . ?
C4 C3 H3 118.8 . . ?
C3 C4 H4 119.3 . . ?
C5 C4 C3 121.5(5) . . ?
C5 C4 H4 119.3 . . ?
C4 C5 H5 121.3 . . ?
C4 C5 C6 117.5(4) . . ?
C6 C5 H5 121.3 . . ?
N3 C6 C1 104.3(4) . . ?
N3 C6 C5 134.0(3) . . ?
C1 C6 C5 121.7(4) . . ?
N3 C7 H7 106.2 . . ?
N3 C7 C8 111.7(3) . . ?
N3 C7 C14 110.7(3) . . ?
C8 C7 H7 106.2 . . ?
C14 C7 H7 106.2 . . ?
C14 C7 C8 115.2(3) . . ?
C7 C8 H8 108.3 . . ?
C9 C8 C7 112.3(3) . . ?
C9 C8 H8 108.3 . . ?
C9 C8 C13 109.3(3) . . ?
C13 C8 C7 110.1(3) . . ?
C13 C8 H8 108.3 . . ?
C8 C9 H9A 109.2 . . ?
C8 C9 H9B 109.2 . . ?
C8 C9 C10 112.2(3) . . ?
H9A C9 H9B 107.9 . . ?
C10 C9 H9A 109.2 . . ?
C10 C9 H9B 109.2 . . ?
C9 C10 H10A 109.2 . . ?
C9 C10 H10B 109.2 . . ?
H10A C10 H10B 107.9 . . ?
C11 C10 C9 111.9(4) . . ?
C11 C10 H10A 109.2 . . ?
C11 C10 H10B 109.2 . . ?
C10 C11 H11A 109.4 . . ?
C10 C11 H11B 109.4 . . ?
C10 C11 C12 111.2(4) . . ?
H11A C11 H11B 108.0 . . ?
C12 C11 H11A 109.4 . . ?
C12 C11 H11B 109.4 . . ?
C11 C12 H12A 109.4 . . ?
C11 C12 H12B 109.4 . . ?
C11 C12 C13 111.0(4) . . ?
H12A C12 H12B 108.0 . . ?
C13 C12 H12A 109.4 . . ?
C13 C12 H12B 109.4 . . ?
C8 C13 C12 112.6(3) . . ?
C8 C13 H13A 109.1 . . ?
C8 C13 H13B 109.1 . . ?
C12 C13 H13A 109.1 . . ?
C12 C13 H13B 109.1 . . ?
H13A C13 H13B 107.8 . . ?
N4 C14 C7 118.1(3) . . ?
N4 C14 C15 117.4(3) . . ?
C15 C14 C7 124.1(3) . . ?
O1 C15 C14 112.4(3) . . ?
O2 C15 O1 124.4(3) . . ?
O2 C15 C14 123.2(4) . . ?
O1 C16 H16A 109.6 . . ?
O1 C16 H16B 109.6 . . ?
H16A C16 H16B 108.1 . . ?
C17 C16 O1 110.5(4) . . ?
C17 C16 H16A 109.6 . . ?
C17 C16 H16B 109.6 . . ?
C16 C17 H17A 109.5 . . ?
C16 C17 H17B 109.5 . . ?
C16 C17 H17C 109.5 . . ?
H17A C17 H17B 109.5 . . ?
H17A C17 H17C 109.5 . . ?
H17B C17 H17C 109.5 . . ?

loop_
_geom_bond_atom_site_label_1
_geom_bond_atom_site_label_2
_geom_bond_distance
_geom_bond_site_symmetry_2
_geom_bond_publ_flag
O1 C15 1.353(4) . ?
O1 C16 1.460(5) . ?
O2 C15 1.219(4) . ?
N1 N2 1.321(5) . ?
N1 C1 1.374(5) . ?
N2 N3 1.365(4) . ?
N3 C6 1.371(4) . ?
N3 C7 1.479(4) . ?
N4 N5 1.132(4) . ?
N4 C14 1.319(4) . ?
C1 C2 1.416(6) . ?
C1 C6 1.387(5) . ?
C2 H2 0.9300 . ?
C2 C3 1.368(7) . ?
C3 H3 0.9300 . ?
C3 C4 1.385(7) . ?
C4 H4 0.9300 . ?
C4 C5 1.362(5) . ?
C5 H5 0.9300 . ?
C5 C6 1.392(5) . ?
C7 H7 0.9800 . ?
C7 C8 1.541(4) . ?
C7 C14 1.496(5) . ?
C8 H8 0.9800 . ?
C8 C9 1.517(5) . ?
C8 C13 1.525(5) . ?
C9 H9A 0.9700 . ?
C9 H9B 0.9700 . ?
C9 C10 1.520(5) . ?
C10 H10A 0.9700 . ?
C10 H10B 0.9700 . ?
C10 C11 1.506(6) . ?
C11 H11A 0.9700 . ?
C11 H11B 0.9700 . ?
C11 C12 1.508(6) . ?
C12 H12A 0.9700 . ?
C12 H12B 0.9700 . ?
C12 C13 1.531(5) . ?
C13 H13A 0.9700 . ?
C13 H13B 0.9700 . ?
C14 C15 1.428(5) . ?
C16 H16A 0.9700 . ?
C16 H16B 0.9700 . ?
C16 C17 1.455(6) . ?
C17 H17A 0.9600 . ?
C17 H17B 0.9600 . ?
C17 H17C 0.9600 . ?

loop_
_geom_torsion_atom_site_label_1
_geom_torsion_atom_site_label_2
_geom_torsion_atom_site_label_3
_geom_torsion_atom_site_label_4
_geom_torsion
_geom_torsion_site_symmetry_1
_geom_torsion_site_symmetry_2
_geom_torsion_site_symmetry_3
_geom_torsion_site_symmetry_4
_geom_torsion_publ_flag
N1 N2 N3 C6 1.1(4) . . . . ?
N1 N2 N3 C7 176.5(3) . . . . ?
N1 C1 C2 C3 179.3(4) . . . . ?
N1 C1 C6 N3 0.1(4) . . . . ?
N1 C1 C6 C5 -179.0(3) . . . . ?
N2 N1 C1 C2 -180.0(4) . . . . ?
N2 N1 C1 C6 0.6(4) . . . . ?
N2 N3 C6 C1 -0.7(3) . . . . ?
N2 N3 C6 C5 178.1(4) . . . . ?
N2 N3 C7 C8 52.6(4) . . . . ?
N2 N3 C7 C14 -77.1(4) . . . . ?
N3 C7 C8 C9 51.2(4) . . . . ?
N3 C7 C8 C13 173.3(3) . . . . ?
N3 C7 C14 N4 77.2(4) . . . . ?
N3 C7 C14 C15 -95.4(4) . . . . ?
N4 C14 C15 O1 8.2(5) . . . . ?
N4 C14 C15 O2 -174.1(4) . . . . ?
C1 N1 N2 N3 -1.1(4) . . . . ?
C1 C2 C3 C4 0.7(7) . . . . ?
C2 C1 C6 N3 -179.4(3) . . . . ?
C2 C1 C6 C5 1.6(5) . . . . ?
C2 C3 C4 C5 -0.1(7) . . . . ?
C3 C4 C5 C6 0.2(6) . . . . ?
C4 C5 C6 N3 -179.7(4) . . . . ?
C4 C5 C6 C1 -0.9(5) . . . . ?
C6 N3 C7 C8 -132.9(3) . . . . ?
C6 N3 C7 C14 97.4(4) . . . . ?
C6 C1 C2 C3 -1.4(6) . . . . ?
C7 N3 C6 C1 -175.6(3) . . . . ?
C7 N3 C6 C5 3.2(6) . . . . ?
C7 C8 C9 C10 177.2(3) . . . . ?
C7 C8 C13 C12 -178.5(3) . . . . ?
C7 C14 C15 O1 -179.2(3) . . . . ?
C7 C14 C15 O2 -1.5(6) . . . . ?
C8 C7 C14 N4 -50.6(4) . . . . ?
C8 C7 C14 C15 136.8(3) . . . . ?
C8 C9 C10 C11 -56.0(5) . . . . ?
C9 C8 C13 C12 -54.7(4) . . . . ?
C9 C10 C11 C12 55.1(5) . . . . ?
C10 C11 C12 C13 -54.3(5) . . . . ?
C11 C12 C13 C8 55.2(5) . . . . ?
C13 C8 C9 C10 54.7(4) . . . . ?
C14 C7 C8 C9 178.5(3) . . . . ?
C14 C7 C8 C13 -59.4(4) . . . . ?
C15 O1 C16 C17 83.3(5) . . . . ?
C16 O1 C15 O2 0.4(6) . . . . ?
C16 O1 C15 C14 178.0(4) . . . . ?
